data_9004701
loop_
_publ_author_name
'Krivovichev, S. V.'
'Burns, P. C.'

_publ_section_title
;
 Crystal chemistry of uranyl molybdates. VII. An iriginite-type sheet of
 polyhedra in the structure of [(UO2)Mo2O7(H2O)2]
;
_journal_name_full 'The Canadian Mineralogist'
_journal_page_first 1571
_journal_page_last 1577
_journal_paper_doi 10.2113/gscanmin.40.6.1571
_journal_volume 40
_journal_year 2002
_chemical_formula_structural (UO2)Mo2O7(H2O)2
_chemical_formula_sum 'H4 Mo2 O11 U'
_space_group_IT_number 15
_symmetry_space_group_name_Hall '-C 2yc'
_symmetry_space_group_name_H-M 'C 1 2/c 1'
_cell_angle_alpha 90
_cell_angle_beta 90.069
_cell_angle_gamma 90
_cell_formula_units_Z 12
_cell_length_a 35.071
_cell_length_b 6.717
_cell_length_c 11.513
_cell_volume 2712.137
_database_code_amcsd 0005794
_exptl_crystal_density_diffrn 4.481
_cod_original_formula_sum 'U Mo2 O11 H4'
_cod_database_code 9004701
_amcsd_formula_title (UO2)Mo2O7(H2O)2

loop_
_space_group_symop_operation_xyz
x,y,z
1/2+x,1/2+y,z
x,-y,1/2+z
1/2+x,1/2-y,1/2+z
-x,y,1/2-z
1/2-x,1/2+y,1/2-z
-x,-y,-z
1/2-x,1/2-y,-z

loop_
_atom_site_aniso_label
_atom_site_aniso_U_11
_atom_site_aniso_U_22
_atom_site_aniso_U_33
_atom_site_aniso_U_12
_atom_site_aniso_U_13
_atom_site_aniso_U_23
U1 0.02200 0.01000 0.00900 0.00000 -0.00200 0.00000
U2 0.02170 0.00840 0.00770 0.00180 -0.00180 0.00000
Mo1 0.04800 0.00500 0.00700 0.00200 -0.00600 -0.00100
Mo2 0.01800 0.01100 0.00700 -0.00200 0.00100 0.00100
Mo3 0.03000 0.01000 0.00900 -0.00200 -0.00400 0.00000

loop_
_atom_site_label
_atom_site_fract_x
_atom_site_fract_y
_atom_site_fract_z
_atom_site_U_iso_or_equiv
_atom_site_type_symbol
_atom_site_attached_hydrogens
U1 0.00000 0.79310 0.25000 0.01370 U 0
U2 0.16654 0.29260 0.91700 0.01260 U 0
Mo1 0.15870 0.17380 0.25980 0.02000 Mo 0
Mo2 0.00880 0.67440 0.90720 0.01190 Mo 0
Mo3 0.17500 0.17310 0.57420 0.01610 Mo 0
O1 0.21640 0.30500 0.91400 0.03200 O 0
O2 0.16860 0.15300 0.10200 0.01900 O 0
O3 -0.04950 0.79700 0.25700 0.02200 O 0
O4 0.00000 0.56400 0.75000 0.00800 O 0
O5 0.16360 0.07100 0.41700 0.01400 O 0
Wat6 -0.05940 0.62700 0.89700 0.03100 O 2
O7 0.10820 0.15200 0.25600 0.03000 O 0
O8 0.22390 0.15300 0.58000 0.02600 O 0
O9 0.05570 0.68200 0.90500 0.01700 O 0
O10 0.16690 0.42700 0.29500 0.03400 O 0
O11 0.16390 0.41900 0.54000 0.01500 O 0
O12 0.00560 0.92400 0.86900 0.02300 O 0
O13 0.11430 0.29000 0.92800 0.02200 O 0
Wat14 0.10790 0.12800 0.56500 0.01400 O 2
O15 -0.00610 0.64800 0.06800 ? O 0
O16 0.16810 0.14400 0.73100 0.02200 O 0
Wat17 0.22380 0.17000 0.26600 0.02500 O 2

loop_
_cod_changelog_entry_id
_cod_changelog_entry_author
_cod_changelog_entry_date
_cod_changelog_entry_text
1
;cod-tools version 3.8.0
Id: cif_guess_AMCSD_atom_types 9574 2023-05-10 09:00:05Z saulius
;
2023-05-10T18:49:29+03:00
;Derived atom types and hydrogen counts
from atom names that follow the AMCSD naming convention
(Wat == water, O-H == hydroxyl).
;

loop_
_cod_related_entry_id
_cod_related_entry_database
_cod_related_entry_code
1 AMCSD 0005794
